data_4126488
loop_
_publ_author_name
'Martinez, Jorge L.'
'Lin, Hsiu-Jung'
'Lee, Wei-Tsung'
'Pink, Maren'
'Chen, Chun-Hsing'
'Gao, Xinfeng'
'Dickie, Diane A.'
'Smith, Jeremy M.'

_publ_section_title
;
 Cyanide Ligand Assembly by Carbon Atom Transfer to an Iron Nitride.
;
_journal_name_full 'Journal of the American Chemical Society'
_journal_paper_doi 10.1021/jacs.7b08704
_journal_year 2017
_chemical_formula_moiety 'C43.50 H61.50 B1 Cl1 Fe1 N6'
_chemical_formula_sum 'C43.5 H61.5 B Cl Fe N6'
_chemical_formula_weight 770.62
_space_group_IT_number 2
_symmetry_cell_setting triclinic
_symmetry_space_group_name_Hall '-P 1'
_symmetry_space_group_name_H-M 'P -1'
_atom_sites_solution_hydrogens difmap
_atom_sites_solution_primary other
_audit_creation_date 13-10-16
_audit_creation_method CRYSTALS_ver_14.40
_cell_angle_alpha 82.9470(10)
_cell_angle_beta 81.975(2)
_cell_angle_gamma 64.9910(10)
_cell_formula_units_Z 2
_cell_length_a 11.4756(3)
_cell_length_b 12.1783(3)
_cell_length_c 17.3054(5)
_cell_measurement_reflns_used 9974
_cell_measurement_temperature 150
_cell_measurement_theta_max 29
_cell_measurement_theta_min 3
_cell_volume 2164.78(10)
_computing_cell_refinement 'Apex2 (Bruker AXS, 2006)'
_computing_data_collection 'Apex2 (Bruker AXS, 2006)'
_computing_data_reduction 'USER DEFINED DATA REDUCTION'
_computing_molecular_graphics 'CAMERON (Watkin et al., 1996)'
_computing_publication_material 'CRYSTALS (Betteridge et al., 2003)'
_computing_structure_refinement 'CRYSTALS (Betteridge et al., 2003)'
_computing_structure_solution 'Superflip (Palatinus & Chapuis, 2007)'
_diffrn_ambient_temperature 150
_diffrn_measured_fraction_theta_full 0.996
_diffrn_measured_fraction_theta_max 0.996
_diffrn_measurement_device Area
_diffrn_measurement_device_type 'Bruker Kappa Apex2'
_diffrn_measurement_method '\f & \w scans'
_diffrn_radiation_monochromator graphite
_diffrn_radiation_type 'Mo K\a'
_diffrn_radiation_wavelength 0.71073
_diffrn_reflns_av_R_equivalents 0.028
_diffrn_reflns_limit_h_max 15
_diffrn_reflns_limit_h_min -15
_diffrn_reflns_limit_k_max 16
_diffrn_reflns_limit_k_min -16
_diffrn_reflns_limit_l_max 23
_diffrn_reflns_limit_l_min -23
_diffrn_reflns_number 44162
_diffrn_reflns_theta_full 28.817
_diffrn_reflns_theta_max 28.817
_diffrn_reflns_theta_min 1.850
_diffrn_standards_number 0
_exptl_absorpt_coefficient_mu 0.446
_exptl_absorpt_correction_T_max 0.87
_exptl_absorpt_correction_T_min 0.79
_exptl_absorpt_correction_type numerical
_exptl_absorpt_process_details
; 
 Analytical Absorption (De Meulenaer & Tompa, 1965) 
;
_exptl_crystal_colour colorless
_exptl_crystal_density_diffrn 1.182
_exptl_crystal_density_method 'not measured'
_exptl_crystal_description prism
_exptl_crystal_F_000 825
_exptl_crystal_size_max 0.593
_exptl_crystal_size_mid 0.536
_exptl_crystal_size_min 0.324
_refine_diff_density_max 1.73
_refine_diff_density_min -0.66
_refine_ls_extinction_method None
_refine_ls_goodness_of_fit_ref 0.9964
_refine_ls_hydrogen_treatment constr
_refine_ls_matrix_type full
_refine_ls_number_parameters 452
_refine_ls_number_reflns 11236
_refine_ls_number_restraints 62
_refine_ls_R_factor_all 0.0499
_refine_ls_R_factor_gt 0.0431
_refine_ls_shift/su_max 0.0419843
_refine_ls_shift/su_mean 0.0016558
_refine_ls_structure_factor_coef Fsqd
_refine_ls_weighting_details
;
 Method= Modified Sheldrick 
 w=1/[\s^2^(F^2^) + ( 0.06P)^2^ + 1.72P] 
 ,where P=(max(Fo^2^,0) + 2Fc^2^)/3 
;
_refine_ls_weighting_scheme calc
_refine_ls_wR_factor_all 0.1175
_refine_ls_wR_factor_gt 0.1102
_refine_ls_wR_factor_ref 0.1175
_reflns_limit_h_max 15
_reflns_limit_h_min -15
_reflns_limit_k_max 16
_reflns_limit_k_min -16
_reflns_limit_l_max 23
_reflns_limit_l_min 0
_reflns_number_gt 9792
_reflns_number_total 11275
_reflns_threshold_expression I>2.0\s(I)
_oxford_diffrn_Wilson_B_factor 1.90
_oxford_diffrn_Wilson_scale 56.68
_oxford_refine_ls_r_factor_ref 0.0499
_oxford_refine_ls_scale 0.18358(8)
_oxford_reflns_number_all 11237
_oxford_reflns_threshold_expression_ref I>0.0\s(I)
_oxford_structure_analysis_title 'mo_13102_0m in P-1'
_cod_data_source_file ja7b08704_si_002.cif
_cod_data_source_block 13102
_cod_depositor_comments
;
The following automatic conversions were performed:

'_atom_sites_solution_primary' value 'Other' changed to 'other'
according to
/home/data/users/saulius/crontab/automatic-downloads/rss-feeds/ACS/lib/dictionaries/cif_core.dic
dictionary named 'cif_core.dic' version 2.4.2 from 2011-04-26.

Automatic conversion script
Id: cif_fix_values 4973 2017-02-22 13:04:09Z antanas 
;
_cod_original_sg_symbol_H-M 'P -1 '
_cod_original_formula_sum 'C43.50 H61.50 B1 Cl1 Fe1 N6'
_cod_database_code 4126488

loop_
_symmetry_equiv_pos_as_xyz
x,y,z
-x,-y,-z

loop_
_atom_site_label
_atom_site_type_symbol
_atom_site_fract_x
_atom_site_fract_y
_atom_site_fract_z
_atom_site_U_iso_or_equiv
_atom_site_occupancy
_atom_site_adp_type
_atom_site_refinement_flags_posn
_atom_site_refinement_flags_occupancy
_atom_site_disorder_assembly
_atom_site_disorder_group
Fe1 Fe 0.66610(2) 0.788122(19) 0.298130(12) 0.0188 1.0000 Uani . . . .
Cl1 Cl 0.47961(4) 0.95372(4) 0.32313(3) 0.0350 1.0000 Uani . . . .
N4 N 0.85713(12) 0.75134(11) 0.43016(7) 0.0195 1.0000 Uani . . . .
N7 N 0.92778(12) 0.63756(11) 0.33206(7) 0.0187 1.0000 Uani . . . .
N9 N 0.88794(12) 0.66392(11) 0.18675(7) 0.0194 1.0000 Uani . . . .
N11 N 0.76610(13) 0.81493(12) 0.11375(7) 0.0213 1.0000 Uani . . . .
N20 N 0.81651(12) 0.52559(11) 0.27823(7) 0.0196 1.0000 Uani . . . .
N22 N 0.62022(13) 0.54131(12) 0.30580(8) 0.0235 1.0000 Uani . . . .
C1 C 0.82296(14) 0.73172(13) 0.36282(9) 0.0196 1.0000 Uani . . . .
C2 C 1.02661(14) 0.60024(13) 0.38052(9) 0.0200 1.0000 Uani . . . .
C3 C 0.98393(14) 0.67054(13) 0.44218(9) 0.0196 1.0000 Uani . . . .
C4 C 1.05284(16) 0.66843(16) 0.51029(9) 0.0258 1.0000 Uani . . . .
C5 C 1.0789(2) 0.78192(19) 0.50813(15) 0.0441 1.0000 Uani . . . .
C6 C 1.17838(17) 0.55403(16) 0.51412(10) 0.0297 1.0000 Uani . . . .
C7 C 0.76712(15) 0.83928(14) 0.48627(9) 0.0242 1.0000 Uani . . . .
C8 C 0.72726(19) 0.96925(16) 0.45093(12) 0.0360 1.0000 Uani . . . .
C9 C 0.65148(17) 0.81028(18) 0.51504(11) 0.0321 1.0000 Uani . . . .
C10 C 0.77753(14) 0.76770(13) 0.18942(9) 0.0197 1.0000 Uani . . . .
C11 C 0.94174(15) 0.64594(14) 0.10989(9) 0.0225 1.0000 Uani . . . .
C12 C 0.86729(16) 0.74047(15) 0.06348(9) 0.0242 1.0000 Uani . . . .
C13 C 0.8815(2) 0.76514(18) -0.02383(10) 0.0371 1.0000 Uani . . . .
C14 C 0.7857(3) 0.7398(2) -0.06343(13) 0.0542 1.0000 Uani . . . .
C15 C 1.0189(3) 0.6897(3) -0.05798(12) 0.0540 1.0000 Uani . . . .
C16 C 0.66086(18) 0.93056(15) 0.08947(10) 0.0281 1.0000 Uani . . . .
C17 C 0.6608(2) 1.03481(16) 0.12946(13) 0.0402 1.0000 Uani . . . .
C18 C 0.53149(19) 0.92180(19) 0.10384(12) 0.0387 1.0000 Uani . . . .
C19 C 0.69343(14) 0.60570(14) 0.29891(9) 0.0219 1.0000 Uani . . . .
C20 C 0.81704(15) 0.41349(14) 0.26993(9) 0.0224 1.0000 Uani . . . .
C21 C 0.69496(16) 0.42122(14) 0.28770(10) 0.0241 1.0000 Uani . . . .
C22 C 0.64251(18) 0.32699(17) 0.28993(12) 0.0332 1.0000 Uani . . . .
C23 C 0.6046(2) 0.2868(2) 0.37331(14) 0.0452 1.0000 Uani . . . .
C24 C 0.7409(3) 0.2165(2) 0.24859(18) 0.0559 1.0000 Uani . . . .
C25 C 0.47921(17) 0.59484(17) 0.32758(14) 0.0378 1.0000 Uani . . . .
C26 C 0.4494(2) 0.6510(2) 0.40545(17) 0.0577 1.0000 Uani . . . .
C27 C 0.4085(2) 0.6835(2) 0.26260(19) 0.0585 1.0000 Uani . . . .
C28 C 1.07454(14) 0.46675(14) 0.24505(9) 0.0207 1.0000 Uani . . . .
C29 C 1.11639(16) 0.34779(14) 0.27964(9) 0.0243 1.0000 Uani . . . .
C30 C 1.24659(17) 0.26713(16) 0.27619(11) 0.0312 1.0000 Uani . . . .
C31 C 1.33946(17) 0.30322(18) 0.23729(12) 0.0362 1.0000 Uani . . . .
C32 C 1.30252(17) 0.42028(19) 0.20319(12) 0.0345 1.0000 Uani . . . .
C33 C 1.17246(16) 0.50079(16) 0.20782(10) 0.0272 1.0000 Uani . . . .
C34 C 0.5804(6) 0.5218(6) 0.0452(3) 0.1276(17) 1.0000 Uiso D . . .
C35 C 0.5953(7) 0.4123(7) 0.0341(4) 0.161(2) 1.0000 Uiso D . . .
C36 C 0.4861(7) 0.6134(7) 0.0119(4) 0.168(3) 1.0000 Uiso D . . .
C37 C 0.6501(6) 0.5533(6) 0.0852(4) 0.0637(14) 0.5000 Uiso . . . .
C38 C 0.1098(4) 0.9708(4) 0.2575(2) 0.0503(13) 0.476(5) Uiso D P 1 1
C39 C 0.1958(4) 0.9760(5) 0.1990(3) 0.0444(13) 0.476(5) Uiso D P 1 1
C40 C 0.2058(5) 0.9242(5) 0.1284(3) 0.0603(16) 0.476(5) Uiso D P 1 1
C41 C 0.1263(6) 0.8719(7) 0.1199(3) 0.078(2) 0.476(5) Uiso D P 1 1
C42 C 0.0388(5) 0.8676(6) 0.1752(3) 0.0594(15) 0.476(5) Uiso D P 1 1
C43 C 0.0289(5) 0.9136(6) 0.2466(3) 0.0590(15) 0.476(5) Uiso D P 1 1
C44 C 0.1045(5) 1.0160(6) 0.3331(3) 0.0629(16) 0.476(5) Uiso D P 1 1
C381 C 0.1154(5) 0.9134(5) 0.1509(2) 0.0685(16) 0.524(5) Uiso D P 1 2
C391 C 0.1806(5) 0.9682(5) 0.1775(3) 0.0615(15) 0.524(5) Uiso D P 1 2
C401 C 0.1557(7) 0.9981(7) 0.2548(3) 0.090(2) 0.524(5) Uiso D P 1 2
C411 C 0.0742(7) 0.9662(7) 0.3031(3) 0.093(2) 0.524(5) Uiso D P 1 2
C421 C 0.0137(6) 0.9068(6) 0.2803(3) 0.0754(18) 0.524(5) Uiso D P 1 2
C431 C 0.0313(5) 0.8802(5) 0.2039(3) 0.0549(13) 0.524(5) Uiso D P 1 2
C441 C 0.1439(9) 0.8767(9) 0.0693(4) 0.129(4) 0.524(5) Uiso D P 1 2
B1 B 0.92917(16) 0.57012(15) 0.25947(10) 0.0186 1.0000 Uani . . . .
H21 H 1.1098 0.5360 0.3720 0.0234 1.0000 Uiso R . . .
H41 H 0.9985 0.6660 0.5566 0.0310 1.0000 Uiso R . . .
H51 H 1.1226 0.7774 0.5520 0.0545 1.0000 Uiso R . . .
H52 H 1.1307 0.7880 0.4613 0.0545 1.0000 Uiso R . . .
H53 H 0.9988 0.8514 0.5098 0.0545 1.0000 Uiso R . . .
H61 H 1.2201 0.5540 0.5578 0.0357 1.0000 Uiso R . . .
H62 H 1.2333 0.5527 0.4674 0.0357 1.0000 Uiso R . . .
H63 H 1.1600 0.4843 0.5193 0.0357 1.0000 Uiso R . . .
H71 H 0.8120 0.8317 0.5301 0.0280 1.0000 Uiso R . . .
H81 H 0.6702 1.0245 0.4877 0.0422 1.0000 Uiso R . . .
H82 H 0.8014 0.9859 0.4364 0.0422 1.0000 Uiso R . . .
H83 H 0.6846 0.9780 0.4058 0.0422 1.0000 Uiso R . . .
H91 H 0.5950 0.8672 0.5510 0.0388 1.0000 Uiso R . . .
H92 H 0.6804 0.7307 0.5401 0.0388 1.0000 Uiso R . . .
H93 H 0.6069 0.8144 0.4717 0.0388 1.0000 Uiso R . . .
H111 H 1.0178 0.5786 0.0930 0.0269 1.0000 Uiso R . . .
H131 H 0.8652 0.8484 -0.0352 0.0449 1.0000 Uiso R . . .
H141 H 0.7972 0.7557 -0.1184 0.0644 1.0000 Uiso R . . .
H142 H 0.7002 0.7905 -0.0441 0.0644 1.0000 Uiso R . . .
H143 H 0.7999 0.6570 -0.0520 0.0644 1.0000 Uiso R . . .
H151 H 1.0259 0.7062 -0.1131 0.0666 1.0000 Uiso R . . .
H152 H 1.0786 0.7091 -0.0359 0.0666 1.0000 Uiso R . . .
H153 H 1.0375 0.6061 -0.0461 0.0666 1.0000 Uiso R . . .
H161 H 0.6769 0.9457 0.0347 0.0339 1.0000 Uiso R . . .
H171 H 0.5922 1.1084 0.1135 0.0483 1.0000 Uiso R . . .
H172 H 0.7408 1.0413 0.1153 0.0483 1.0000 Uiso R . . .
H173 H 0.6495 1.0200 0.1846 0.0483 1.0000 Uiso R . . .
H181 H 0.4657 0.9973 0.0877 0.0474 1.0000 Uiso R . . .
H182 H 0.5143 0.9036 0.1580 0.0474 1.0000 Uiso R . . .
H183 H 0.5333 0.8595 0.0749 0.0474 1.0000 Uiso R . . .
H201 H 0.8906 0.3429 0.2546 0.0261 1.0000 Uiso R . . .
H221 H 0.5676 0.3606 0.2624 0.0389 1.0000 Uiso R . . .
H231 H 0.5716 0.2274 0.3723 0.0554 1.0000 Uiso R . . .
H232 H 0.6785 0.2534 0.4017 0.0554 1.0000 Uiso R . . .
H233 H 0.5403 0.3554 0.3979 0.0554 1.0000 Uiso R . . .
H241 H 0.7068 0.1574 0.2501 0.0682 1.0000 Uiso R . . .
H242 H 0.8173 0.1831 0.2746 0.0682 1.0000 Uiso R . . .
H243 H 0.7604 0.2401 0.1957 0.0682 1.0000 Uiso R . . .
H251 H 0.4512 0.5309 0.3338 0.0435 1.0000 Uiso R . . .
H261 H 0.3586 0.6850 0.4189 0.0683 1.0000 Uiso R . . .
H262 H 0.4800 0.7129 0.4015 0.0683 1.0000 Uiso R . . .
H263 H 0.4905 0.5902 0.4447 0.0683 1.0000 Uiso R . . .
H271 H 0.3180 0.7174 0.2774 0.0718 1.0000 Uiso R . . .
H272 H 0.4380 0.7464 0.2534 0.0718 1.0000 Uiso R . . .
H273 H 0.4262 0.6425 0.2162 0.0718 1.0000 Uiso R . . .
H291 H 1.0538 0.3210 0.3061 0.0289 1.0000 Uiso R . . .
H301 H 1.2713 0.1874 0.3007 0.0364 1.0000 Uiso R . . .
H311 H 1.4281 0.2484 0.2346 0.0411 1.0000 Uiso R . . .
H321 H 1.3656 0.4459 0.1760 0.0417 1.0000 Uiso R . . .
H331 H 1.1488 0.5814 0.1849 0.0326 1.0000 Uiso R . . .
H351 H 0.6534 0.3484 0.0654 0.1947 1.0000 Uiso R . . .
H361 H 0.4602 0.6925 0.0286 0.2165 1.0000 Uiso R . . .
H391 H 0.2476 1.0179 0.2043 0.0528 0.476(5) Uiso R P 1 1
H401 H 0.2732 0.9212 0.0888 0.0657 0.476(5) Uiso R P 1 1
H411 H 0.1282 0.8447 0.0704 0.1273 0.476(5) Uiso R P 1 1
H421 H -0.0162 0.8297 0.1687 0.0805 0.476(5) Uiso R P 1 1
H431 H -0.0302 0.9061 0.2889 0.0642 0.476(5) Uiso R P 1 1
H441 H 0.0385 1.0048 0.3683 0.0714 0.476(5) Uiso R P 1 1
H442 H 0.0879 1.0997 0.3272 0.0714 0.476(5) Uiso R P 1 1
H443 H 0.1857 0.9707 0.3532 0.0714 0.476(5) Uiso R P 1 1
H3911 H 0.2452 0.9825 0.1425 0.0934 0.524(5) Uiso R P 1 2
H4011 H 0.2021 1.0380 0.2717 0.1259 0.524(5) Uiso R P 1 2
H4111 H 0.0537 0.9941 0.3543 0.1283 0.524(5) Uiso R P 1 2
H4211 H -0.0415 0.8820 0.3172 0.0927 0.524(5) Uiso R P 1 2
H4311 H -0.0119 0.8366 0.1878 0.0732 0.524(5) Uiso R P 1 2
H4411 H 0.0873 0.8414 0.0614 0.1504 0.524(5) Uiso R P 1 2
H4412 H 0.1298 0.9462 0.0339 0.1504 0.524(5) Uiso R P 1 2
H4413 H 0.2309 0.8192 0.0605 0.1504 0.524(5) Uiso R P 1 2
H371 H 0.6222 0.6390 0.0792 0.0823 0.5000 Uiso R . . .
H372 H 0.7398 0.5151 0.0688 0.0823 0.5000 Uiso R . . .
H373 H 0.6350 0.5292 0.1386 0.0823 0.5000 Uiso R . . .

loop_
_atom_site_aniso_label
_atom_site_aniso_U_11
_atom_site_aniso_U_22
_atom_site_aniso_U_33
_atom_site_aniso_U_23
_atom_site_aniso_U_13
_atom_site_aniso_U_12
Fe1 0.01506(11) 0.01639(11) 0.01877(11) -0.00198(7) -0.00226(7) -0.00001(8)
Cl1 0.0247(2) 0.0278(2) 0.0358(2) -0.00840(16) -0.00533(16) 0.00767(16)
N4 0.0172(6) 0.0187(6) 0.0189(6) -0.0041(5) -0.0013(5) -0.0031(5)
N7 0.0160(6) 0.0178(5) 0.0181(6) -0.0031(4) -0.0017(4) -0.0022(5)
N9 0.0182(6) 0.0197(6) 0.0170(6) -0.0027(4) -0.0009(4) -0.0045(5)
N11 0.0245(6) 0.0200(6) 0.0169(6) -0.0012(5) -0.0046(5) -0.0060(5)
N20 0.0175(6) 0.0179(6) 0.0197(6) -0.0025(5) -0.0022(5) -0.0032(5)
N22 0.0172(6) 0.0209(6) 0.0294(7) 0.0005(5) -0.0035(5) -0.0051(5)
C1 0.0186(7) 0.0181(6) 0.0187(6) -0.0032(5) -0.0007(5) -0.0040(5)
C2 0.0161(6) 0.0199(6) 0.0207(7) -0.0013(5) -0.0037(5) -0.0035(5)
C3 0.0170(7) 0.0205(7) 0.0195(7) -0.0010(5) -0.0028(5) -0.0056(5)
C4 0.0227(7) 0.0322(8) 0.0207(7) -0.0041(6) -0.0049(6) -0.0082(6)
C5 0.0323(10) 0.0349(10) 0.0681(14) -0.0159(10) -0.0185(10) -0.0094(8)
C6 0.0262(8) 0.0327(8) 0.0272(8) 0.0038(7) -0.0111(6) -0.0083(7)
C7 0.0217(7) 0.0245(7) 0.0223(7) -0.0098(6) -0.0002(6) -0.0041(6)
C8 0.0341(9) 0.0233(8) 0.0442(10) -0.0108(7) 0.0015(8) -0.0050(7)
C9 0.0258(8) 0.0378(9) 0.0289(8) -0.0113(7) 0.0054(7) -0.0094(7)
C10 0.0192(7) 0.0188(6) 0.0183(6) -0.0013(5) -0.0035(5) -0.0048(5)
C11 0.0238(7) 0.0236(7) 0.0184(7) -0.0064(6) 0.0005(6) -0.0075(6)
C12 0.0296(8) 0.0252(7) 0.0175(7) -0.0049(6) -0.0007(6) -0.0106(6)
C13 0.0502(12) 0.0366(9) 0.0168(7) -0.0026(7) 0.0000(7) -0.0115(9)
C14 0.0633(15) 0.0638(15) 0.0266(10) -0.0144(10) -0.0154(10) -0.0113(12)
C15 0.0566(14) 0.0708(16) 0.0248(9) -0.0105(10) 0.0124(9) -0.0200(13)
C16 0.0351(9) 0.0221(7) 0.0197(7) 0.0025(6) -0.0083(6) -0.0040(7)
C17 0.0529(12) 0.0207(8) 0.0409(10) -0.0016(7) -0.0068(9) -0.0088(8)
C18 0.0305(9) 0.0410(10) 0.0359(10) 0.0024(8) -0.0149(8) -0.0042(8)
C19 0.0164(7) 0.0207(7) 0.0243(7) -0.0004(6) -0.0022(5) -0.0037(6)
C20 0.0230(7) 0.0183(7) 0.0231(7) -0.0031(5) -0.0053(6) -0.0044(6)
C21 0.0242(7) 0.0209(7) 0.0261(7) -0.0010(6) -0.0068(6) -0.0071(6)
C22 0.0318(9) 0.0283(8) 0.0443(10) -0.0009(7) -0.0137(8) -0.0143(7)
C23 0.0477(12) 0.0370(10) 0.0572(13) 0.0090(9) -0.0101(10) -0.0255(10)
C24 0.0583(15) 0.0410(12) 0.0790(18) -0.0268(12) 0.0003(13) -0.0270(11)
C25 0.0169(8) 0.0271(8) 0.0661(13) -0.0002(8) -0.0003(8) -0.0079(7)
C26 0.0392(12) 0.0558(14) 0.0695(16) -0.0156(12) 0.0288(11) -0.0187(11)
C27 0.0276(10) 0.0431(12) 0.100(2) 0.0071(13) -0.0280(12) -0.0065(9)
C28 0.0170(7) 0.0215(7) 0.0188(7) -0.0059(5) -0.0022(5) -0.0019(5)
C29 0.0218(7) 0.0233(7) 0.0224(7) -0.0041(6) -0.0054(6) -0.0023(6)
C30 0.0272(8) 0.0249(8) 0.0326(9) -0.0076(7) -0.0117(7) 0.0021(7)
C31 0.0172(7) 0.0385(10) 0.0434(10) -0.0174(8) -0.0069(7) 0.0027(7)
C32 0.0185(8) 0.0440(10) 0.0385(10) -0.0108(8) 0.0000(7) -0.0090(7)
C33 0.0199(7) 0.0287(8) 0.0297(8) -0.0044(6) -0.0027(6) -0.0062(6)
B1 0.0169(7) 0.0176(7) 0.0177(7) -0.0028(6) -0.0021(6) -0.0030(6)

loop_
_atom_type_symbol
_atom_type_scat_dispersion_real
_atom_type_scat_dispersion_imag
_atom_type_scat_Cromer_Mann_a1
_atom_type_scat_Cromer_Mann_b1
_atom_type_scat_Cromer_Mann_a2
_atom_type_scat_Cromer_Mann_b2
_atom_type_scat_Cromer_Mann_a3
_atom_type_scat_Cromer_Mann_b3
_atom_type_scat_Cromer_Mann_a4
_atom_type_scat_Cromer_Mann_b4
_atom_type_scat_Cromer_Mann_c
_atom_type_scat_source
C 0.0033 0.0016 2.3100 20.8439 1.0200 10.2075 1.5886 0.5687 0.8650 51.6512 0.2156 'International Tables Vol C 4.2.6.8 and 6.1.1.4'
H 0.0000 0.0000 0.4930 10.5109 0.3229 26.1257 0.1402 3.1424 0.0408 57.7998 0.0030 'International Tables Vol C 4.2.6.8 and 6.1.1.4'
B 0.0013 0.0007 2.0545 23.2185 1.3326 1.0210 1.0979 60.3498 0.7068 0.1403 -0.1932 'International Tables Vol C 4.2.6.8 and 6.1.1.4'
N 0.0061 0.0033 12.2126 0.0057 3.1322 9.8933 2.0125 28.9975 1.1663 0.5826 -11.5290 'International Tables Vol C 4.2.6.8 and 6.1.1.4'
Cl 0.1484 0.1585 11.4604 0.0104 7.1964 1.1662 6.2556 18.5194 1.6455 47.7784 -9.5574 'International Tables Vol C 4.2.6.8 and 6.1.1.4'
Fe 0.3463 0.8444 11.7695 4.7611 7.3573 0.3072 3.5222 15.3535 2.3045 76.8805 1.0369 'International Tables Vol C 4.2.6.8 and 6.1.1.4'

loop_
_geom_angle_atom_site_label_1
_geom_angle_site_symmetry_1
_geom_angle_atom_site_label_2
_geom_angle_atom_site_label_3
_geom_angle
_geom_angle_publ_flag
Cl1 . Fe1 C1 123.34(4) yes
Cl1 . Fe1 C10 122.76(4) yes
C1 . Fe1 C10 94.52(6) yes
Cl1 . Fe1 C19 128.41(4) yes
C1 . Fe1 C19 89.08(6) yes
C10 . Fe1 C19 88.35(6) yes
C1 . N4 C3 110.84(12) yes
C1 . N4 C7 123.89(13) yes
C3 . N4 C7 125.05(12) yes
C1 . N7 C2 109.35(12) yes
C1 . N7 B1 124.73(12) yes
C2 . N7 B1 125.40(12) yes
C10 . N9 C11 109.88(12) yes
C10 . N9 B1 122.60(12) yes
C11 . N9 B1 126.60(12) yes
C10 . N11 C12 111.11(13) yes
C10 . N11 C16 123.78(13) yes
C12 . N11 C16 125.11(13) yes
C19 . N20 C20 109.24(13) yes
C19 . N20 B1 120.40(12) yes
C20 . N20 B1 130.02(12) yes
C19 . N22 C21 111.16(13) yes
C19 . N22 C25 123.28(14) yes
C21 . N22 C25 125.55(14) yes
Fe1 . C1 N7 112.46(10) yes
Fe1 . C1 N4 141.53(11) yes
N7 . C1 N4 105.84(12) yes
N7 . C2 C3 108.42(13) yes
N7 . C2 H21 125.8 no
C3 . C2 H21 125.8 no
N4 . C3 C2 105.55(12) yes
N4 . C3 C4 124.77(13) yes
C2 . C3 C4 129.68(14) yes
C3 . C4 C5 112.07(15) yes
C3 . C4 C6 110.83(13) yes
C5 . C4 C6 110.55(14) yes
C3 . C4 H41 107.5 no
C5 . C4 H41 108.1 no
C6 . C4 H41 107.5 no
C4 . C5 H51 109.7 no
C4 . C5 H52 109.8 no
H51 . C5 H52 109.5 no
C4 . C5 H53 108.9 no
H51 . C5 H53 109.5 no
H52 . C5 H53 109.5 no
C4 . C6 H61 109.6 no
C4 . C6 H62 109.2 no
H61 . C6 H62 109.5 no
C4 . C6 H63 109.6 no
H61 . C6 H63 109.5 no
H62 . C6 H63 109.5 no
N4 . C7 C8 111.04(14) yes
N4 . C7 C9 110.87(13) yes
C8 . C7 C9 112.16(15) yes
N4 . C7 H71 107.7 no
C8 . C7 H71 106.9 no
C9 . C7 H71 107.9 no
C7 . C8 H81 110.1 no
C7 . C8 H82 110.0 no
H81 . C8 H82 109.5 no
C7 . C8 H83 108.3 no
H81 . C8 H83 109.5 no
H82 . C8 H83 109.5 no
C7 . C9 H91 109.8 no
C7 . C9 H92 109.3 no
H91 . C9 H92 109.5 no
C7 . C9 H93 109.3 no
H91 . C9 H93 109.5 no
H92 . C9 H93 109.5 no
Fe1 . C10 N11 139.69(11) yes
Fe1 . C10 N9 113.91(10) yes
N11 . C10 N9 105.17(12) yes
N9 . C11 C12 108.34(13) yes
N9 . C11 H111 125.6 no
C12 . C11 H111 126.1 no
N11 . C12 C11 105.48(13) yes
N11 . C12 C13 124.46(15) yes
C11 . C12 C13 130.04(15) yes
C12 . C13 C14 111.80(18) yes
C12 . C13 C15 110.76(17) yes
C14 . C13 C15 109.71(18) yes
C12 . C13 H131 108.7 no
C14 . C13 H131 108.1 no
C15 . C13 H131 107.7 no
C13 . C14 H141 110.0 no
C13 . C14 H142 109.3 no
H141 . C14 H142 109.5 no
C13 . C14 H143 109.2 no
H141 . C14 H143 109.5 no
H142 . C14 H143 109.5 no
C13 . C15 H151 109.6 no
C13 . C15 H152 110.0 no
H151 . C15 H152 109.5 no
C13 . C15 H153 108.8 no
H151 . C15 H153 109.5 no
H152 . C15 H153 109.5 no
N11 . C16 C17 110.56(14) yes
N11 . C16 C18 111.01(14) yes
C17 . C16 C18 112.28(16) yes
N11 . C16 H161 107.7 no
C17 . C16 H161 107.6 no
C18 . C16 H161 107.4 no
C16 . C17 H171 109.5 no
C16 . C17 H172 109.4 no
H171 . C17 H172 109.5 no
C16 . C17 H173 109.5 no
H171 . C17 H173 109.5 no
H172 . C17 H173 109.5 no
C16 . C18 H181 109.2 no
C16 . C18 H182 109.4 no
H181 . C18 H182 109.5 no
C16 . C18 H183 109.8 no
H181 . C18 H183 109.5 no
H182 . C18 H183 109.5 no
Fe1 . C19 N20 115.44(11) yes
Fe1 . C19 N22 138.32(11) yes
N20 . C19 N22 105.71(13) yes
N20 . C20 C21 108.67(13) yes
N20 . C20 H201 125.7 no
C21 . C20 H201 125.6 no
N22 . C21 C20 105.18(13) yes
N22 . C21 C22 124.12(15) yes
C20 . C21 C22 130.70(15) yes
C21 . C22 C23 112.71(16) yes
C21 . C22 C24 110.29(16) yes
C23 . C22 C24 109.42(19) yes
C21 . C22 H221 108.3 no
C23 . C22 H221 108.2 no
C24 . C22 H221 107.8 no
C22 . C23 H231 110.2 no
C22 . C23 H232 109.2 no
H231 . C23 H232 109.5 no
C22 . C23 H233 109.0 no
H231 . C23 H233 109.5 no
H232 . C23 H233 109.5 no
C22 . C24 H241 109.8 no
C22 . C24 H242 108.8 no
H241 . C24 H242 109.5 no
C22 . C24 H243 109.8 no
H241 . C24 H243 109.5 no
H242 . C24 H243 109.5 no
N22 . C25 C26 109.90(17) yes
N22 . C25 C27 110.96(18) yes
C26 . C25 C27 113.1(2) yes
N22 . C25 H251 107.8 no
C26 . C25 H251 107.9 no
C27 . C25 H251 106.9 no
C25 . C26 H261 109.2 no
C25 . C26 H262 109.7 no
H261 . C26 H262 109.5 no
C25 . C26 H263 109.5 no
H261 . C26 H263 109.5 no
H262 . C26 H263 109.5 no
C25 . C27 H271 110.1 no
C25 . C27 H272 108.6 no
H271 . C27 H272 109.5 no
C25 . C27 H273 109.6 no
H271 . C27 H273 109.5 no
H272 . C27 H273 109.5 no
C29 . C28 C33 115.70(14) yes
C29 . C28 B1 124.15(14) yes
C33 . C28 B1 119.09(14) yes
C28 . C29 C30 122.42(16) yes
C28 . C29 H291 118.8 no
C30 . C29 H291 118.8 no
C29 . C30 C31 120.03(17) yes
C29 . C30 H301 120.0 no
C31 . C30 H301 120.0 no
C30 . C31 C32 119.43(16) yes
C30 . C31 H311 120.2 no
C32 . C31 H311 120.3 no
C31 . C32 C33 120.18(18) yes
C31 . C32 H321 120.1 no
C33 . C32 H321 119.7 no
C28 . C33 C32 122.21(17) yes
C28 . C33 H331 118.6 no
C32 . C33 H331 119.2 no
C35 . C34 C36 117.2(6) yes
C35 . C34 C37 127.8(7) yes
C36 . C34 C37 115.0(7) yes
C36 2_665 C35 C34 123.8(7) yes
C36 2_665 C35 H351 119.5 no
C34 . C35 H351 115.8 no
C35 2_665 C36 C34 119.0(7) yes
C35 2_665 C36 H361 120.6 no
C34 . C36 H361 118.6 no
C34 . C37 H371 109.2 no
C34 . C37 H372 112.2 no
H371 . C37 H372 109.5 no
C34 . C37 H373 106.9 no
H371 . C37 H373 109.5 no
H372 . C37 H373 109.5 no
C39 . C38 C43 118.36(6) yes
C39 . C38 C44 120.69(6) yes
C43 . C38 C44 120.84(6) yes
C38 . C39 C40 119.92(6) yes
C38 . C39 H391 119.5 no
C40 . C39 H391 120.5 no
C39 . C40 C41 119.97(6) yes
C39 . C40 H401 119.3 no
C41 . C40 H401 120.6 no
C40 . C41 C42 121.86(6) yes
C40 . C41 H411 119.0 no
C42 . C41 H411 118.8 no
C41 . C42 C43 119.94(6) yes
C41 . C42 H421 121.0 no
C43 . C42 H421 118.9 no
C38 . C43 C42 119.86(6) yes
C38 . C43 H431 119.0 no
C42 . C43 H431 121.1 no
C38 . C44 H441 109.8 no
C38 . C44 H442 110.6 no
H441 . C44 H442 109.5 no
C38 . C44 H443 107.9 no
H441 . C44 H443 109.5 no
H442 . C44 H443 109.5 no
C391 . C381 C431 118.26(6) yes
C391 . C381 C441 120.66(6) yes
C431 . C381 C441 120.72(6) yes
C381 . C391 C401 119.81(6) yes
C381 . C391 H3911 118.0 no
C401 . C391 H3911 122.1 no
C391 . C401 C411 119.95(6) yes
C391 . C401 H4011 117.9 no
C411 . C401 H4011 122.1 no
C401 . C411 C421 121.89(6) yes
C401 . C411 H4111 117.7 no
C421 . C411 H4111 120.2 no
C411 . C421 C431 120.02(6) yes
C411 . C421 H4211 119.7 no
C431 . C421 H4211 120.3 no
C381 . C431 C421 119.90(6) yes
C381 . C431 H4311 120.4 no
C421 . C431 H4311 119.7 no
C381 . C441 H4411 108.2 no
C381 . C441 H4412 109.6 no
H4411 . C441 H4412 109.5 no
C381 . C441 H4413 110.6 no
H4411 . C441 H4413 109.5 no
H4412 . C441 H4413 109.5 no
C28 . B1 N20 117.02(12) yes
C28 . B1 N7 106.21(11) yes
N20 . B1 N7 107.25(12) yes
C28 . B1 N9 112.52(12) yes
N20 . B1 N9 103.90(11) yes
N7 . B1 N9 109.76(12) yes

loop_
_geom_bond_atom_site_label_1
_geom_bond_atom_site_label_2
_geom_bond_site_symmetry_2
_geom_bond_distance
_geom_bond_publ_flag
Fe1 Cl1 . 2.2673(4) yes
Fe1 C1 . 2.0721(15) yes
Fe1 C10 . 2.1002(15) yes
Fe1 C19 . 2.1068(16) yes
N4 C1 . 1.3580(19) yes
N4 C3 . 1.3972(19) yes
N4 C7 . 1.4821(19) yes
N7 C1 . 1.3602(18) yes
N7 C2 . 1.3900(19) yes
N7 B1 . 1.578(2) yes
N9 C10 . 1.3597(19) yes
N9 C11 . 1.3878(19) yes
N9 B1 . 1.571(2) yes
N11 C10 . 1.3644(19) yes
N11 C12 . 1.396(2) yes
N11 C16 . 1.475(2) yes
N20 C19 . 1.3617(19) yes
N20 C20 . 1.3876(19) yes
N20 B1 . 1.582(2) yes
N22 C19 . 1.357(2) yes
N22 C21 . 1.396(2) yes
N22 C25 . 1.478(2) yes
C2 C3 . 1.355(2) yes
C2 H21 . 0.950 no
C3 C4 . 1.500(2) yes
C4 C5 . 1.528(3) yes
C4 C6 . 1.526(2) yes
C4 H41 . 0.950 no
C5 H51 . 0.950 no
C5 H52 . 0.950 no
C5 H53 . 0.950 no
C6 H61 . 0.950 no
C6 H62 . 0.950 no
C6 H63 . 0.950 no
C7 C8 . 1.522(2) yes
C7 C9 . 1.517(2) yes
C7 H71 . 0.950 no
C8 H81 . 0.950 no
C8 H82 . 0.950 no
C8 H83 . 0.950 no
C9 H91 . 0.950 no
C9 H92 . 0.950 no
C9 H93 . 0.950 no
C11 C12 . 1.354(2) yes
C11 H111 . 0.950 no
C12 C13 . 1.504(2) yes
C13 C14 . 1.524(3) yes
C13 C15 . 1.526(3) yes
C13 H131 . 0.950 no
C14 H141 . 0.950 no
C14 H142 . 0.950 no
C14 H143 . 0.950 no
C15 H151 . 0.950 no
C15 H152 . 0.950 no
C15 H153 . 0.950 no
C16 C17 . 1.518(3) yes
C16 C18 . 1.517(3) yes
C16 H161 . 0.950 no
C17 H171 . 0.950 no
C17 H172 . 0.950 no
C17 H173 . 0.950 no
C18 H181 . 0.950 no
C18 H182 . 0.950 no
C18 H183 . 0.950 no
C20 C21 . 1.357(2) yes
C20 H201 . 0.950 no
C21 C22 . 1.499(2) yes
C22 C23 . 1.531(3) yes
C22 C24 . 1.524(3) yes
C22 H221 . 0.950 no
C23 H231 . 0.950 no
C23 H232 . 0.950 no
C23 H233 . 0.950 no
C24 H241 . 0.950 no
C24 H242 . 0.950 no
C24 H243 . 0.950 no
C25 C26 . 1.517(3) yes
C25 C27 . 1.518(3) yes
C25 H251 . 0.950 no
C26 H261 . 0.950 no
C26 H262 . 0.950 no
C26 H263 . 0.950 no
C27 H271 . 0.950 no
C27 H272 . 0.950 no
C27 H273 . 0.950 no
C28 C29 . 1.402(2) yes
C28 C33 . 1.406(2) yes
C28 B1 . 1.617(2) yes
C29 C30 . 1.396(2) yes
C29 H291 . 0.950 no
C30 C31 . 1.380(3) yes
C30 H301 . 0.950 no
C31 C32 . 1.383(3) yes
C31 H311 . 0.950 no
C32 C33 . 1.394(2) yes
C32 H321 . 0.950 no
C33 H331 . 0.950 no
C34 C35 . 1.306(8) yes
C34 C36 . 1.320(6) yes
C34 C37 . 1.322(7) yes
C35 C36 2_665 1.456(9) yes
C35 H351 . 0.950 no
C36 H361 . 0.950 no
C37 H371 . 0.950 no
C37 H372 . 0.950 no
C37 H373 . 0.950 no
C38 C39 . 1.327(4) yes
C38 C43 . 1.419(4) yes
C38 C44 . 1.464(5) yes
C39 C40 . 1.412(4) yes
C39 H391 . 0.950 no
C40 C41 . 1.346(5) yes
C40 H401 . 0.950 no
C41 C42 . 1.300(5) yes
C41 H411 . 0.950 no
C42 C43 . 1.389(5) yes
C42 H421 . 0.950 no
C43 H431 . 0.950 no
C44 H441 . 0.950 no
C44 H442 . 0.950 no
C44 H443 . 0.950 no
C381 C391 . 1.346(5) yes
C381 C431 . 1.389(4) yes
C381 C441 . 1.485(6) yes
C391 C401 . 1.390(5) yes
C391 H3911 . 0.950 no
C401 C411 . 1.317(5) yes
C401 H4011 . 0.950 no
C411 C421 . 1.316(5) yes
C411 H4111 . 0.950 no
C421 C431 . 1.366(5) yes
C421 H4211 . 0.950 no
C431 H4311 . 0.950 no
C441 H4411 . 0.950 no
C441 H4412 . 0.950 no
C441 H4413 . 0.950 no

loop_
_geom_torsion_atom_site_label_1
_geom_torsion_atom_site_label_2
_geom_torsion_atom_site_label_3
_geom_torsion_atom_site_label_4
_geom_torsion
_geom_torsion_publ_flag
Cl1 Fe1 C1 N4 11.8(2) no
Cl1 Fe1 C1 N7 -173.93(9) no
C10 Fe1 C1 N4 146.35(19) no
C10 Fe1 C1 N7 -39.37(12) no
C19 Fe1 C1 N4 -125.37(19) no
C19 Fe1 C1 N7 48.91(12) no
Cl1 Fe1 C10 N9 178.07(10) no
Cl1 Fe1 C10 N11 -17.2(2) no
C1 Fe1 C10 N9 43.13(13) no
C1 Fe1 C10 N11 -152.11(18) no
C19 Fe1 C10 N9 -45.82(12) no
C19 Fe1 C10 N11 118.94(19) no
Cl1 Fe1 C19 N20 177.33(8) no
Cl1 Fe1 C19 N22 7.1(2) no
C1 Fe1 C19 N20 -49.14(12) no
C1 Fe1 C19 N22 140.66(18) no
C10 Fe1 C19 N20 45.41(12) no
C10 Fe1 C19 N22 -124.80(18) no
C3 N4 C1 Fe1 174.98(15) no
C3 N4 C1 N7 0.47(17) no
C7 N4 C1 Fe1 0.1(3) no
C7 N4 C1 N7 -174.36(13) no
C1 N4 C3 C2 -0.29(18) no
C1 N4 C3 C4 179.06(15) no
C7 N4 C3 C2 174.47(14) no
C7 N4 C3 C4 -6.2(2) no
C1 N4 C7 C8 -67.6(2) no
C1 N4 C7 C9 57.83(19) no
C3 N4 C7 C8 118.32(17) no
C3 N4 C7 C9 -116.28(17) no
C2 N7 C1 Fe1 -176.77(10) no
C2 N7 C1 N4 -0.47(17) no
B1 N7 C1 Fe1 -4.74(19) no
B1 N7 C1 N4 171.57(13) no
C1 N7 C2 C3 0.30(18) no
B1 N7 C2 C3 -171.67(14) no
C1 N7 B1 N9 57.7(2) no
C1 N7 B1 N20 -54.60(18) no
C1 N7 B1 C28 179.55(14) no
C2 N7 B1 N9 -131.57(15) no
C2 N7 B1 N20 116.17(16) no
C2 N7 B1 C28 -9.7(2) no
C11 N9 C10 Fe1 168.20(11) no
C11 N9 C10 N11 -1.65(19) no
B1 N9 C10 Fe1 -1.5(2) no
B1 N9 C10 N11 -171.35(14) no
C10 N9 C11 C12 1.7(2) no
B1 N9 C11 C12 170.89(16) no
C10 N9 B1 N7 -52.5(2) no
C10 N9 B1 N20 61.95(18) no
C10 N9 B1 C28 -170.52(14) no
C11 N9 B1 N7 139.60(16) no
C11 N9 B1 N20 -105.97(18) no
C11 N9 B1 C28 21.6(2) no
C12 N11 C10 Fe1 -164.54(15) no
C12 N11 C10 N9 1.04(19) no
C16 N11 C10 Fe1 16.2(3) no
C16 N11 C10 N9 -178.19(16) no
C10 N11 C12 C11 0.0(2) no
C10 N11 C12 C13 178.53(18) no
C16 N11 C12 C11 179.19(17) no
C16 N11 C12 C13 -2.3(3) no
C10 N11 C16 C17 59.5(2) no
C10 N11 C16 C18 -65.8(2) no
C12 N11 C16 C17 -119.63(19) no
C12 N11 C16 C18 115.09(19) no
C20 N20 C19 Fe1 -171.18(10) no
C20 N20 C19 N22 2.07(17) no
B1 N20 C19 Fe1 2.86(17) no
B1 N20 C19 N22 176.11(13) no
C19 N20 C20 C21 -1.88(18) no
B1 N20 C20 C21 -175.16(14) no
C19 N20 B1 N7 54.13(17) no
C19 N20 B1 N9 -62.07(16) no
C19 N20 B1 C28 173.25(13) no
C20 N20 B1 N7 -133.22(15) no
C20 N20 B1 N9 110.58(16) no
C20 N20 B1 C28 -14.1(2) no
C21 N22 C19 Fe1 169.27(14) no
C21 N22 C19 N20 -1.55(18) no
C25 N22 C19 Fe1 -9.1(3) no
C25 N22 C19 N20 -179.96(15) no
C19 N22 C21 C20 0.42(18) no
C19 N22 C21 C22 179.88(16) no
C25 N22 C21 C20 178.78(17) no
C25 N22 C21 C22 -1.8(3) no
C19 N22 C25 C26 -56.8(2) no
C19 N22 C25 C27 69.0(2) no
C21 N22 C25 C26 125.00(18) no
C21 N22 C25 C27 -109.1(2) no
N7 C2 C3 N4 0.00(17) no
N7 C2 C3 C4 -179.32(16) no
N4 C3 C4 C5 -67.5(2) no
N4 C3 C4 C6 168.52(15) no
C2 C3 C4 C5 111.7(2) no
C2 C3 C4 C6 -12.3(3) no
N9 C11 C12 N11 -1.0(2) no
N9 C11 C12 C13 -179.44(19) no
N11 C12 C13 C14 -74.1(2) no
N11 C12 C13 C15 163.2(2) no
C11 C12 C13 C14 104.1(3) no
C11 C12 C13 C15 -18.6(3) no
N20 C20 C21 N22 0.88(18) no
N20 C20 C21 C22 -178.53(17) no
N22 C21 C22 C23 -71.1(2) no
N22 C21 C22 C24 166.31(19) no
C20 C21 C22 C23 108.2(2) no
C20 C21 C22 C24 -14.4(3) no
C33 C28 C29 C30 -1.2(2) no
B1 C28 C29 C30 -169.29(16) no
C29 C28 C33 C32 2.1(3) no
B1 C28 C33 C32 170.83(17) no
C29 C28 B1 N7 90.08(18) no
C29 C28 B1 N9 -149.81(15) no
C29 C28 B1 N20 -29.6(2) no
C33 C28 B1 N7 -77.61(17) no
C33 C28 B1 N9 42.5(2) no
C33 C28 B1 N20 162.71(14) no
C28 C29 C30 C31 -0.4(3) no
C29 C30 C31 C32 1.2(3) no
C30 C31 C32 C33 -0.3(3) no
C31 C32 C33 C28 -1.4(3) no
C431 C381 C391 C401 -4.7(9) no
C441 C381 C391 C401 -177.8(7) no
C391 C381 C431 C421 2.0(9) no
C441 C381 C431 C421 175.1(7) no
C381 C391 C401 C411 4.1(11) no
C391 C401 C411 C421 -0.5(12) no
C401 C411 C421 C431 -2.3(12) no
C411 C421 C431 C381 1.5(10) no
